data_7118021
loop_
_publ_author_name
'Huan-Wei Tseng'
'Ta-Chun Lin'
'Chi-Lin Chen'
'Tzu-Chieh Lin'
'Yi-An Chen'
'Jun-Qi Liu'
'Cheng-Hsien Hung'
'Chi-Min Chao'
'Kuan-Miao Liu'
'Pi-Tai Chou'

_publ_section_title
;
 A new class of N-H proton transfer molecules: wide tautomer emission
 tuning from 590 nm to 770 nm via a facile, single site amino
 derivatization in 10-aminobenzo[h]quinoline
;
_journal_name_full Chem.Commun.
_journal_page_first 16099
_journal_paper_doi 10.1039/C5cc06633F
_journal_volume 51
_journal_year 2015
_chemical_formula_moiety 'C20 H14 N2 O'
_chemical_formula_sum 'C20 H14 N2 O'
_chemical_formula_weight 298.33
_chemical_name_systematic N-(benzo[h]quinolin-10-yl)benzamide
_space_group_IT_number 14
_symmetry_cell_setting monoclinic
_symmetry_Int_Tables_number 14
_symmetry_space_group_name_Hall '-P 2ybc'
_symmetry_space_group_name_H-M 'P 1 21/c 1'
_atom_sites_solution_hydrogens geom
_atom_sites_solution_primary direct
_atom_sites_solution_secondary difmap
_audit_creation_method SHELXL-97
_audit_update_record
;
2015-08-30 deposited with the CCDC.
2015-09-09 downloaded from the CCDC.
;
_cell_angle_alpha 90.00
_cell_angle_beta 103.591(8)
_cell_angle_gamma 90.00
_cell_formula_units_Z 4
_cell_length_a 10.9292(8)
_cell_length_b 16.0839(11)
_cell_length_c 8.7040(8)
_cell_measurement_reflns_used 1011
_cell_measurement_temperature 297(2)
_cell_measurement_theta_max 24.6310
_cell_measurement_theta_min 3.1680
_cell_volume 1487.2(2)
_computing_cell_refinement
; 
CrysAlis RED, Oxford Diffraction Ltd., 
Version 1.171.32.29 (release 10-06-2008 CrysAlis171 .NET) 
(compiled Jun 10 2008,16:49:55) 
;
_computing_data_collection
; 
CrysAlis CCD, Oxford Diffraction Ltd., 
Version 1.171.32.29 (release 10-06-2008 CrysAlis171 .NET) 
(compiled Jun 10 2008,16:49:55) 
;
_computing_data_reduction
; 
CrysAlis RED, Oxford Diffraction Ltd., 
Version 1.171.32.29 (release 10-06-2008 CrysAlis171 .NET) 
(compiled Jun 10 2008,16:49:55) 
;
_computing_molecular_graphics 'Bruker SHELXTL'
_computing_publication_material 'Bruker SHELXTL'
_computing_structure_refinement 'SHELXL-97 (Sheldrick, 2008)'
_computing_structure_solution 'SHELXS-97 (Sheldrick, 2008)'
_diffrn_ambient_temperature 297(2)
_diffrn_measured_fraction_theta_full 0.999
_diffrn_measured_fraction_theta_max 0.873
_diffrn_measurement_device_type 'CCD detector'
_diffrn_measurement_method '\w scans'
_diffrn_radiation_monochromator graphite
_diffrn_radiation_probe x-ray
_diffrn_radiation_type MoK\a
_diffrn_radiation_wavelength 0.71073
_diffrn_reflns_av_R_equivalents 0.0590
_diffrn_reflns_av_sigmaI/netI 0.1023
_diffrn_reflns_limit_h_max 14
_diffrn_reflns_limit_h_min -14
_diffrn_reflns_limit_k_max 11
_diffrn_reflns_limit_k_min -21
_diffrn_reflns_limit_l_max 11
_diffrn_reflns_limit_l_min -5
_diffrn_reflns_number 6356
_diffrn_reflns_theta_full 26.00
_diffrn_reflns_theta_max 28.92
_diffrn_reflns_theta_min 2.72
_diffrn_source 'fine-focus sealed tube'
_exptl_absorpt_coefficient_mu 0.083
_exptl_absorpt_correction_T_max 1.00000
_exptl_absorpt_correction_T_min 0.84517
_exptl_absorpt_correction_type multi-scan
_exptl_absorpt_process_details
; 
CrysAlisPro, Agilent Technologies, 
Version 1.171.36.24 (release 03-12-2012 CrysAlis171 .NET) 
(compiled Dec  3 2012,18:21:49) 
Empirical absorption correction using spherical harmonics, 
 implemented in SCALE3 ABSPACK scaling algorithm. 
;
_exptl_crystal_colour white
_exptl_crystal_density_diffrn 1.332
_exptl_crystal_density_method 'not measured'
_exptl_crystal_description parallelepiped
_exptl_crystal_F_000 624
_exptl_crystal_size_max 0.32
_exptl_crystal_size_mid 0.30
_exptl_crystal_size_min 0.03
_refine_diff_density_max 0.166
_refine_diff_density_min -0.178
_refine_diff_density_rms 0.036
_refine_ls_extinction_method none
_refine_ls_goodness_of_fit_ref 0.990
_refine_ls_hydrogen_treatment mixed
_refine_ls_matrix_type full
_refine_ls_number_parameters 212
_refine_ls_number_reflns 3423
_refine_ls_number_restraints 0
_refine_ls_restrained_S_all 0.990
_refine_ls_R_factor_all 0.1655
_refine_ls_R_factor_gt 0.0637
_refine_ls_shift/su_max 0.001
_refine_ls_shift/su_mean 0.000
_refine_ls_structure_factor_coef Fsqd
_refine_ls_weighting_details 'calc w=1/[\s^2^(Fo^2^)+(0.0227P)^2^+0.0000P] where P=(Fo^2^+2Fc^2^)/3'
_refine_ls_weighting_scheme calc
_refine_ls_wR_factor_gt 0.1013
_refine_ls_wR_factor_ref 0.1395
_reflns_number_gt 1483
_reflns_number_total 3423
_reflns_threshold_expression >2sigma(I)
_cod_data_source_file c5cc06633f2.cif
_cod_data_source_block nbqbz3
_cod_original_sg_symbol_H-M 'P 21/c'
_cod_database_code 7118021

loop_
_symmetry_equiv_pos_as_xyz
'x, y, z'
'-x, y+1/2, -z+1/2'
'-x, -y, -z'
'x, -y-1/2, z-1/2'

loop_
_atom_site_label
_atom_site_type_symbol
_atom_site_fract_x
_atom_site_fract_y
_atom_site_fract_z
_atom_site_U_iso_or_equiv
_atom_site_adp_type
_atom_site_occupancy
_atom_site_symmetry_multiplicity
_atom_site_calc_flag
_atom_site_refinement_flags
_atom_site_disorder_assembly
_atom_site_disorder_group
O O 0.56514(17) 0.06808(12) 0.3794(2) 0.0751(6) Uani 1 1 d . . .
N1 N 0.7583(2) 0.05119(12) 0.3223(3) 0.0504(6) Uani 1 1 d . . .
H1A H 0.813(2) 0.0126(14) 0.271(3) 0.079(9) Uiso 1 1 d . . .
N2 N 0.96200(19) -0.00338(12) 0.2447(3) 0.0529(6) Uani 1 1 d . . .
C1 C 0.5052(2) -0.09591(16) 0.2610(3) 0.0592(7) Uani 1 1 d . . .
H1B H 0.4747 -0.0827 0.3492 0.071 Uiso 1 1 calc R . .
C2 C 0.4626(3) -0.16619(18) 0.1731(4) 0.0739(9) Uani 1 1 d . . .
H2A H 0.4035 -0.2004 0.2028 0.089 Uiso 1 1 calc R . .
C3 C 0.5064(3) -0.18601(18) 0.0428(4) 0.0753(9) Uani 1 1 d . . .
H3A H 0.4780 -0.2338 -0.0147 0.090 Uiso 1 1 calc R . .
C4 C 0.5926(3) -0.13524(17) -0.0032(4) 0.0678(8) Uani 1 1 d . . .
H4A H 0.6211 -0.1479 -0.0930 0.081 Uiso 1 1 calc R . .
C5 C 0.6367(2) -0.06522(16) 0.0846(3) 0.0593(8) Uani 1 1 d . . .
H5A H 0.6959 -0.0313 0.0544 0.071 Uiso 1 1 calc R . .
C6 C 0.5936(2) -0.04528(15) 0.2168(3) 0.0490(7) Uani 1 1 d . . .
C7 C 0.6363(2) 0.03076(15) 0.3135(3) 0.0531(7) Uani 1 1 d . . .
C8 C 0.8304(2) 0.11581(14) 0.4075(3) 0.0488(7) Uani 1 1 d . . .
C9 C 0.7769(3) 0.17431(15) 0.4878(3) 0.0644(8) Uani 1 1 d . . .
H9A H 0.6915 0.1715 0.4857 0.077 Uiso 1 1 calc R . .
C10 C 0.8502(3) 0.23719(17) 0.5714(4) 0.0806(10) Uani 1 1 d . . .
H10A H 0.8134 0.2763 0.6251 0.097 Uiso 1 1 calc R . .
C11 C 0.9756(3) 0.24255(17) 0.5762(4) 0.0798(10) Uani 1 1 d . . .
H11A H 1.0232 0.2853 0.6328 0.096 Uiso 1 1 calc R . .
C12 C 1.0333(3) 0.18441(16) 0.4967(3) 0.0634(8) Uani 1 1 d . . .
C13 C 1.1645(3) 0.19108(19) 0.5005(4) 0.0804(10) Uani 1 1 d . . .
H13A H 1.2107 0.2339 0.5586 0.096 Uiso 1 1 calc R . .
C14 C 1.2233(3) 0.1381(2) 0.4237(4) 0.0804(10) Uani 1 1 d . . .
H14A H 1.3084 0.1452 0.4277 0.096 Uiso 1 1 calc R . .
C15 C 1.1565(3) 0.07126(17) 0.3362(4) 0.0588(7) Uani 1 1 d . . .
C16 C 1.2157(3) 0.0140(2) 0.2580(4) 0.0761(10) Uani 1 1 d . . .
H16A H 1.3009 0.0197 0.2612 0.091 Uiso 1 1 calc R . .
C17 C 1.1493(3) -0.05038(19) 0.1768(4) 0.0754(9) Uani 1 1 d . . .
H17A H 1.1884 -0.0893 0.1253 0.090 Uiso 1 1 calc R . .
C18 C 1.0223(3) -0.05646(16) 0.1730(3) 0.0632(8) Uani 1 1 d . . .
H18A H 0.9770 -0.1002 0.1169 0.076 Uiso 1 1 calc R . .
C19 C 1.0269(2) 0.06109(15) 0.3272(3) 0.0492(7) Uani 1 1 d . . .
C20 C 0.9619(2) 0.11912(14) 0.4084(3) 0.0481(7) Uani 1 1 d . . .

loop_
_atom_site_aniso_label
_atom_site_aniso_U_11
_atom_site_aniso_U_22
_atom_site_aniso_U_33
_atom_site_aniso_U_23
_atom_site_aniso_U_13
_atom_site_aniso_U_12
O 0.0650(13) 0.0929(14) 0.0747(16) -0.0176(12) 0.0310(12) 0.0065(10)
N1 0.0492(13) 0.0531(12) 0.0511(15) -0.0062(12) 0.0164(11) 0.0012(11)
N2 0.0592(14) 0.0540(12) 0.0470(15) 0.0012(12) 0.0151(12) 0.0069(11)
C1 0.0492(16) 0.0812(19) 0.0483(19) -0.0007(17) 0.0138(14) -0.0003(15)
C2 0.069(2) 0.086(2) 0.068(2) 0.0022(19) 0.0204(19) -0.0175(17)
C3 0.073(2) 0.0776(19) 0.076(3) -0.018(2) 0.018(2) -0.0114(17)
C4 0.071(2) 0.080(2) 0.055(2) -0.0158(17) 0.0224(17) -0.0018(16)
C5 0.0585(17) 0.0716(18) 0.0526(19) -0.0030(16) 0.0225(15) -0.0040(14)
C6 0.0429(14) 0.0602(16) 0.0444(17) 0.0032(14) 0.0111(13) 0.0051(13)
C7 0.0518(17) 0.0651(18) 0.0439(17) 0.0012(14) 0.0140(14) 0.0100(14)
C8 0.0630(17) 0.0444(14) 0.0398(16) 0.0045(13) 0.0135(14) 0.0014(13)
C9 0.084(2) 0.0551(16) 0.058(2) -0.0039(16) 0.0236(18) 0.0070(16)
C10 0.119(3) 0.0554(17) 0.073(3) -0.0082(17) 0.033(2) 0.004(2)
C11 0.117(3) 0.0560(18) 0.061(2) -0.0065(17) 0.009(2) -0.019(2)
C12 0.083(2) 0.0510(16) 0.050(2) 0.0075(15) 0.0040(17) -0.0133(16)
C13 0.083(2) 0.081(2) 0.067(2) 0.004(2) -0.004(2) -0.0276(19)
C14 0.063(2) 0.096(2) 0.075(3) 0.016(2) 0.0017(19) -0.0116(19)
C15 0.0521(17) 0.0660(17) 0.056(2) 0.0204(16) 0.0090(15) 0.0018(16)
C16 0.0512(19) 0.101(2) 0.078(3) 0.033(2) 0.0189(18) 0.0146(18)
C17 0.070(2) 0.086(2) 0.076(3) 0.015(2) 0.0296(19) 0.0270(18)
C18 0.069(2) 0.0655(17) 0.058(2) 0.0045(15) 0.0192(16) 0.0138(15)
C19 0.0554(17) 0.0514(15) 0.0386(16) 0.0143(13) 0.0063(13) 0.0036(13)
C20 0.0625(17) 0.0461(14) 0.0337(16) 0.0083(12) 0.0073(13) -0.0006(13)

loop_
_atom_type_symbol
_atom_type_description
_atom_type_scat_dispersion_real
_atom_type_scat_dispersion_imag
_atom_type_scat_source
C C 0.0033 0.0016 'International Tables Vol C Tables 4.2.6.8 and 6.1.1.4'
H H 0.0000 0.0000 'International Tables Vol C Tables 4.2.6.8 and 6.1.1.4'
N N 0.0061 0.0033 'International Tables Vol C Tables 4.2.6.8 and 6.1.1.4'
O O 0.0106 0.0060 'International Tables Vol C Tables 4.2.6.8 and 6.1.1.4'

loop_
_geom_angle_atom_site_label_1
_geom_angle_atom_site_label_2
_geom_angle_atom_site_label_3
_geom_angle
_geom_angle_site_symmetry_1
_geom_angle_site_symmetry_3
C7 N1 C8 129.0(2) . .
C7 N1 H1A 119.2(13) . .
C8 N1 H1A 111.4(13) . .
C18 N2 C19 119.0(2) . .
C2 C1 C6 119.5(3) . .
C2 C1 H1B 120.2 . .
C6 C1 H1B 120.2 . .
C3 C2 C1 120.7(3) . .
C3 C2 H2A 119.6 . .
C1 C2 H2A 119.6 . .
C2 C3 C4 120.0(3) . .
C2 C3 H3A 120.0 . .
C4 C3 H3A 120.0 . .
C5 C4 C3 119.8(3) . .
C5 C4 H4A 120.1 . .
C3 C4 H4A 120.1 . .
C6 C5 C4 120.5(3) . .
C6 C5 H5A 119.8 . .
C4 C5 H5A 119.8 . .
C5 C6 C1 119.5(2) . .
C5 C6 C7 122.5(2) . .
C1 C6 C7 118.0(2) . .
O C7 N1 125.3(2) . .
O C7 C6 121.0(2) . .
N1 C7 C6 113.7(2) . .
C9 C8 N1 121.3(2) . .
C9 C8 C20 120.9(2) . .
N1 C8 C20 117.8(2) . .
C8 C9 C10 120.1(3) . .
C8 C9 H9A 120.0 . .
C10 C9 H9A 120.0 . .
C11 C10 C9 121.0(3) . .
C11 C10 H10A 119.5 . .
C9 C10 H10A 119.5 . .
C10 C11 C12 120.6(3) . .
C10 C11 H11A 119.7 . .
C12 C11 H11A 119.7 . .
C11 C12 C20 120.5(3) . .
C11 C12 C13 120.3(3) . .
C20 C12 C13 119.2(3) . .
C14 C13 C12 122.5(3) . .
C14 C13 H13A 118.7 . .
C12 C13 H13A 118.7 . .
C13 C14 C15 120.3(3) . .
C13 C14 H14A 119.8 . .
C15 C14 H14A 119.8 . .
C16 C15 C19 118.2(3) . .
C16 C15 C14 121.7(3) . .
C19 C15 C14 120.1(3) . .
C17 C16 C15 120.3(3) . .
C17 C16 H16A 119.8 . .
C15 C16 H16A 119.8 . .
C16 C17 C18 118.3(3) . .
C16 C17 H17A 120.8 . .
C18 C17 H17A 120.8 . .
N2 C18 C17 123.5(3) . .
N2 C18 H18A 118.3 . .
C17 C18 H18A 118.3 . .
N2 C19 C15 120.6(2) . .
N2 C19 C20 119.5(2) . .
C15 C19 C20 119.9(3) . .
C12 C20 C8 116.8(2) . .
C12 C20 C19 118.0(3) . .
C8 C20 C19 125.2(2) . .

loop_
_geom_bond_atom_site_label_1
_geom_bond_atom_site_label_2
_geom_bond_distance
_geom_bond_site_symmetry_2
O C7 1.226(3) .
N1 C7 1.358(3) .
N1 C8 1.406(3) .
N1 H1A 1.03(2) .
N2 C18 1.321(3) .
N2 C19 1.362(3) .
C1 C2 1.383(3) .
C1 C6 1.386(3) .
C1 H1B 0.9300 .
C2 C3 1.369(4) .
C2 H2A 0.9300 .
C3 C4 1.375(4) .
C3 H3A 0.9300 .
C4 C5 1.383(3) .
C4 H4A 0.9300 .
C5 C6 1.379(3) .
C5 H5A 0.9300 .
C6 C7 1.496(3) .
C8 C9 1.381(3) .
C8 C20 1.436(3) .
C9 C10 1.386(4) .
C9 H9A 0.9300 .
C10 C11 1.364(4) .
C10 H10A 0.9300 .
C11 C12 1.398(4) .
C11 H11A 0.9300 .
C12 C20 1.421(3) .
C12 C13 1.431(4) .
C13 C14 1.336(4) .
C13 H13A 0.9300 .
C14 C15 1.417(4) .
C14 H14A 0.9300 .
C15 C16 1.391(4) .
C15 C19 1.410(3) .
C16 C17 1.363(4) .
C16 H16A 0.9300 .
C17 C18 1.384(3) .
C17 H17A 0.9300 .
C18 H18A 0.9300 .
C19 C20 1.453(3) .
